data_4333638
loop_
_publ_author_name
'Lisa M. Manus'
'Robert J. Holbrook'
'Tulay A. Atesin'
'Marie C. Heffern'
'Allison S. Harney'
'Amanda L. Eckermann'
'Thomas J. Meade'

_publ_contact_author_email tmeade@northwestern.edu
_publ_contact_author_name 'Thomas J. Meade'
_publ_section_title
;
 Axial Ligand Exchange of N-heterocyclic Cobalt(III) Schiff Base
 Complexes: Molecular Structure and NMR Solution Dynamics
;
_journal_name_full 'Inorganic Chemistry'
_journal_page_first 1069
_journal_page_last 1076
_journal_paper_doi 10.1021/ic302379j
_journal_volume 52
_journal_year 2013
_chemical_absolute_configuration ad
_chemical_formula_moiety 'C12 H24 Co N4 O2, C24 H20 B'
_chemical_formula_sum 'C36 H44 B Co N4 O2'
_chemical_formula_weight 634.49
_chemical_name_systematic
;
 trans-bis(ammine)-(N,N'-ethylene-bis(acetylacetoniminato))
-cobalt(iii) tetraphenylborate  
;
_space_group_crystal_system monoclinic
_space_group_IT_number 9
_space_group_name_Hall 'C -2yc'
_space_group_name_H-M_alt 'C 1 c 1'
_symmetry_space_group_name_Hall 'C -2yc'
_symmetry_space_group_name_H-M 'C 1 c 1'
_atom_sites_solution_hydrogens geom
_atom_sites_solution_primary direct
_atom_sites_solution_secondary difmap
_audit_creation_date 2012-06-05
_audit_creation_method
;
  Olex2 1.2
  (compiled May  9 2012 12:37:22, GUI svn.r4230)
;
_cell_angle_alpha 90.00
_cell_angle_beta 93.308(2)
_cell_angle_gamma 90.00
_cell_formula_units_Z 4
_cell_length_a 12.4323(5)
_cell_length_b 17.3432(7)
_cell_length_c 15.4529(6)
_cell_measurement_reflns_used 9718
_cell_measurement_temperature 100(2)
_cell_measurement_theta_max 29.10
_cell_measurement_theta_min 2.35
_cell_volume 3326.3(2)
_computing_molecular_graphics
;
O. V. Dolomanov, L. J. Bourhis, R. J. Gildea, J. A. K. Howard and H. Puschmann,
OLEX2: a complete structure solution, refinement and analysis program.
J. Appl. Cryst. (2009). 42, 339-341.
;
_computing_publication_material
;
O. V. Dolomanov, L. J. Bourhis, R. J. Gildea, J. A. K. Howard and H. Puschmann,
OLEX2: a complete structure solution, refinement and analysis program.
J. Appl. Cryst. (2009). 42, 339-341.
;
_computing_structure_refinement
;
XL, G.M. Sheldrick, Acta Cryst.
(2008). A64, 112-122
;
_computing_structure_solution
;
XS, G.M. Sheldrick, Acta Cryst.
(2008). A64, 112-122
;
_diffrn_ambient_temperature 99.97
_diffrn_measured_fraction_theta_full 1.000
_diffrn_measured_fraction_theta_max 1.000
_diffrn_measurement_device_type 'Bruker APEX-II CCD'
_diffrn_measurement_method '\f and \w scans'
_diffrn_radiation_monochromator graphite
_diffrn_radiation_type MoK\a
_diffrn_radiation_wavelength 0.71073
_diffrn_reflns_av_R_equivalents 0.0513
_diffrn_reflns_av_unetI/netI 0.0584
_diffrn_reflns_limit_h_max 15
_diffrn_reflns_limit_h_min -15
_diffrn_reflns_limit_k_max 21
_diffrn_reflns_limit_k_min -21
_diffrn_reflns_limit_l_max 19
_diffrn_reflns_limit_l_min -19
_diffrn_reflns_number 27717
_diffrn_reflns_theta_full 26.37
_diffrn_reflns_theta_max 26.37
_diffrn_reflns_theta_min 2.02
_diffrn_source 'fine-focus sealed tube'
_diffrn_source_current 30.0
_diffrn_source_power 1.5
_diffrn_source_voltage 50.0
_diffrn_standards_number 0
_exptl_absorpt_coefficient_mu 0.553
_exptl_absorpt_correction_T_max 0.7460
_exptl_absorpt_correction_T_min 0.6677
_exptl_absorpt_correction_type multi-scan
_exptl_absorpt_process_details
;
SADABS-2008/1 (Bruker,2008) was used for absorption correction.
wR2(int) was 0.0627 before and 0.0541 after correction.
The Ratio of minimum to maximum transmission is 0.8950.
The \l/2 correction factor is 0.0015.
;
_exptl_crystal_colour orange
_exptl_crystal_colour_primary orange
_exptl_crystal_density_diffrn 1.267
_exptl_crystal_description plate
_exptl_crystal_F_000 1344
_exptl_crystal_size_max 0.27
_exptl_crystal_size_mid 0.211
_exptl_crystal_size_min 0.054
_refine_diff_density_max 0.279
_refine_diff_density_min -0.382
_refine_diff_density_rms 0.056
_refine_ls_abs_structure_details 'Flack H D (1983), Acta Cryst. A39, 876-881'
_refine_ls_abs_structure_Flack -0.004(15)
_refine_ls_extinction_method none
_refine_ls_goodness_of_fit_ref 0.809
_refine_ls_hydrogen_treatment constr
_refine_ls_matrix_type full
_refine_ls_number_parameters 403
_refine_ls_number_reflns 6248
_refine_ls_number_restraints 128
_refine_ls_restrained_S_all 0.801
_refine_ls_R_factor_all 0.0636
_refine_ls_R_factor_gt 0.0426
_refine_ls_shift/su_max 0.001
_refine_ls_shift/su_mean 0.000
_refine_ls_structure_factor_coef Fsqd
_refine_ls_weighting_details 'calc w=1/[\s^2^(Fo^2^)+(0.1000P)^2^+0.0000P] where P=(Fo^2^+2Fc^2^)/3'
_refine_ls_weighting_scheme calc
_refine_ls_wR_factor_gt 0.1107
_refine_ls_wR_factor_ref 0.1250
_reflns_number_gt 4713
_reflns_number_total 6248
_reflns_threshold_expression >2sigma(I)
_cod_data_source_file ic302379j_si_002_2.cif
_cod_data_source_block Co(acacen)(NH3)2
_cod_database_code 4333638

loop_
_space_group_symop_id
_space_group_symop_operation_xyz
1 'x, y, z'
2 'x, -y, z+1/2'
3 'x+1/2, y+1/2, z'
4 'x+1/2, -y+1/2, z+1/2'

loop_
_atom_site_label
_atom_site_type_symbol
_atom_site_fract_x
_atom_site_fract_y
_atom_site_fract_z
_atom_site_U_iso_or_equiv
_atom_site_adp_type
_atom_site_occupancy
_atom_site_symmetry_multiplicity
_atom_site_calc_flag
_atom_site_refinement_flags
Co1 Co 0.49368(4) 0.75173(2) -0.00020(4) 0.01612(12) Uani 1 1 d U
O1 O 0.4937(2) 0.67619(17) 0.08776(16) 0.0209(6) Uani 1 1 d U
O2 O 0.4918(2) 0.82223(16) 0.09284(16) 0.0194(6) Uani 1 1 d U
N1 N 0.4996(2) 0.6799(2) -0.0925(2) 0.0205(8) Uani 1 1 d U
N2 N 0.4938(2) 0.8287(2) -0.0872(2) 0.0205(8) Uani 1 1 d U
N3 N 0.3372(3) 0.75008(16) -0.0080(3) 0.0241(8) Uani 1 1 d U
H3A H 0.3131 0.7456 -0.0645 0.029 Uiso 1 1 calc R
H3B H 0.3118 0.7946 0.0144 0.029 Uiso 1 1 calc R
H3C H 0.3135 0.7092 0.0226 0.029 Uiso 1 1 calc R
N4 N 0.6494(3) 0.75280(15) 0.0172(2) 0.0202(8) Uani 1 1 d U
H4A H 0.6794 0.7545 -0.0351 0.024 Uiso 1 1 calc R
H4B H 0.6717 0.7094 0.0461 0.024 Uiso 1 1 calc R
H4C H 0.6703 0.7950 0.0489 0.024 Uiso 1 1 calc R
C1 C 0.4755(3) 0.5567(2) 0.1548(2) 0.0324(10) Uani 1 1 d U
H1A H 0.5468 0.5573 0.1854 0.049 Uiso 1 1 calc R
H1B H 0.4559 0.5035 0.1395 0.049 Uiso 1 1 calc R
H1C H 0.4222 0.5782 0.1924 0.049 Uiso 1 1 calc R
C2 C 0.4782(3) 0.6045(2) 0.0732(2) 0.0208(8) Uani 1 1 d U
C3 C 0.4665(3) 0.5694(2) -0.0062(2) 0.0240(8) Uani 1 1 d U
H3 H 0.4456 0.5167 -0.0077 0.029 Uiso 1 1 calc R
C4 C 0.4833(3) 0.6060(3) -0.0860(2) 0.0204(9) Uani 1 1 d U
C5 C 0.4845(3) 0.5556(2) -0.1650(3) 0.0306(10) Uani 1 1 d U
H5A H 0.4315 0.5746 -0.2093 0.046 Uiso 1 1 calc R
H5B H 0.4664 0.5026 -0.1494 0.046 Uiso 1 1 calc R
H5C H 0.5564 0.5566 -0.1878 0.046 Uiso 1 1 calc R
C6 C 0.5315(4) 0.7167(2) -0.1711(3) 0.0375(10) Uani 1 1 d U
H6A H 0.5013 0.6879 -0.2222 0.045 Uiso 1 1 calc R
H6B H 0.6110 0.7163 -0.1725 0.045 Uiso 1 1 calc R
C7 C 0.4924(4) 0.7960(2) -0.1744(2) 0.0382(10) Uani 1 1 d U
H7A H 0.4180 0.7971 -0.2010 0.046 Uiso 1 1 calc R
H7B H 0.5385 0.8273 -0.2109 0.046 Uiso 1 1 calc R
C8 C 0.4786(3) 0.9020(2) -0.0753(2) 0.0210(8) Uani 1 1 d U
C9 C 0.4701(3) 0.9557(2) -0.1515(2) 0.0320(10) Uani 1 1 d U
H9A H 0.5393 0.9575 -0.1787 0.048 Uiso 1 1 calc R
H9B H 0.4512 1.0074 -0.1319 0.048 Uiso 1 1 calc R
H9C H 0.4141 0.9371 -0.1936 0.048 Uiso 1 1 calc R
C10 C 0.4725(3) 0.9351(2) 0.0084(2) 0.0242(8) Uani 1 1 d U
H10 H 0.4600 0.9890 0.0116 0.029 Uiso 1 1 calc R
C11 C 0.4832(3) 0.8956(2) 0.0844(2) 0.0192(8) Uani 1 1 d U
C12 C 0.4878(3) 0.9389(2) 0.1691(2) 0.0263(9) Uani 1 1 d U
H12A H 0.4363 0.9162 0.2075 0.039 Uiso 1 1 calc R
H12B H 0.4694 0.9931 0.1582 0.039 Uiso 1 1 calc R
H12C H 0.5607 0.9354 0.1965 0.039 Uiso 1 1 calc R
B1 B 0.9913(5) 0.7498(2) -0.0030(4) 0.0191(6) Uani 1 1 d U
C13 C 0.9091(3) 0.67751(19) 0.0122(2) 0.0204(7) Uani 1 1 d U
C14 C 0.8786(3) 0.6546(2) 0.0941(3) 0.0236(8) Uani 1 1 d U
H14 H 0.9120 0.6784 0.1440 0.028 Uiso 1 1 calc R
C15 C 0.8006(3) 0.5979(2) 0.1048(3) 0.0278(8) Uani 1 1 d U
H15 H 0.7831 0.5832 0.1615 0.033 Uiso 1 1 calc R
C16 C 0.7489(3) 0.5632(2) 0.0339(3) 0.0294(9) Uani 1 1 d U
H16 H 0.6952 0.5251 0.0412 0.035 Uiso 1 1 calc R
C17 C 0.7765(3) 0.5846(2) -0.0476(3) 0.0297(8) Uani 1 1 d U
H17 H 0.7414 0.5613 -0.0972 0.036 Uiso 1 1 calc R
C18 C 0.8552(3) 0.6399(2) -0.0578(2) 0.0233(8) Uani 1 1 d U
H18 H 0.8735 0.6529 -0.1149 0.028 Uiso 1 1 calc R
C19 C 0.9074(3) 0.8231(2) -0.0144(2) 0.0206(7) Uani 1 1 d U
C20 C 0.8598(3) 0.8456(2) -0.0948(3) 0.0252(8) Uani 1 1 d U
H20 H 0.8821 0.8213 -0.1459 0.030 Uiso 1 1 calc R
C21 C 0.7805(3) 0.9029(2) -0.1023(3) 0.0303(9) Uani 1 1 d U
H21 H 0.7501 0.9169 -0.1579 0.036 Uiso 1 1 calc R
C22 C 0.7461(3) 0.9390(2) -0.0295(3) 0.0326(9) Uani 1 1 d U
H22 H 0.6929 0.9784 -0.0343 0.039 Uiso 1 1 calc R
C23 C 0.7903(3) 0.9171(2) 0.0505(3) 0.0308(9) Uani 1 1 d U
H23 H 0.7661 0.9405 0.1015 0.037 Uiso 1 1 calc R
C24 C 0.8694(3) 0.8614(2) 0.0571(3) 0.0257(8) Uani 1 1 d U
H24 H 0.8995 0.8484 0.1131 0.031 Uiso 1 1 calc R
C25 C 1.0635(3) 0.7333(2) -0.0860(2) 0.0234(8) Uani 1 1 d U
C26 C 1.1076(3) 0.6602(2) -0.0995(3) 0.0254(9) Uani 1 1 d U
H26 H 1.0877 0.6189 -0.0632 0.030 Uiso 1 1 calc R
C27 C 1.1785(3) 0.6452(2) -0.1630(2) 0.0326(9) Uani 1 1 d U
H27 H 1.2072 0.5948 -0.1690 0.039 Uiso 1 1 calc R
C28 C 1.2075(3) 0.7033(3) -0.2178(2) 0.0380(10) Uani 1 1 d U
H28 H 1.2545 0.6929 -0.2627 0.046 Uiso 1 1 calc R
C29 C 1.1678(3) 0.7765(3) -0.2068(3) 0.0388(10) Uani 1 1 d U
H29 H 1.1882 0.8168 -0.2441 0.047 Uiso 1 1 calc R
C30 C 1.0983(3) 0.7920(2) -0.1417(2) 0.0279(8) Uani 1 1 d U
H30 H 1.0735 0.8432 -0.1343 0.034 Uiso 1 1 calc R
C31 C 1.0806(3) 0.7630(2) 0.0775(2) 0.0228(8) Uani 1 1 d U
C32 C 1.1321(3) 0.7016(2) 0.1218(2) 0.0247(8) Uani 1 1 d U
H32 H 1.1059 0.6508 0.1115 0.030 Uiso 1 1 calc R
C33 C 1.2191(3) 0.7121(3) 0.1794(2) 0.0310(9) Uani 1 1 d U
H33 H 1.2516 0.6685 0.2076 0.037 Uiso 1 1 calc R
C34 C 1.2603(3) 0.7847(3) 0.1972(2) 0.0317(9) Uani 1 1 d U
H34 H 1.3209 0.7916 0.2367 0.038 Uiso 1 1 calc R
C35 C 1.2104(3) 0.8472(2) 0.1554(2) 0.0308(9) Uani 1 1 d U
H35 H 1.2361 0.8979 0.1671 0.037 Uiso 1 1 calc R
C36 C 1.1232(3) 0.8359(2) 0.0969(2) 0.0270(9) Uani 1 1 d U
H36 H 1.0910 0.8796 0.0688 0.032 Uiso 1 1 calc R

loop_
_atom_site_aniso_label
_atom_site_aniso_U_11
_atom_site_aniso_U_22
_atom_site_aniso_U_33
_atom_site_aniso_U_23
_atom_site_aniso_U_13
_atom_site_aniso_U_12
Co1 0.0161(2) 0.0198(2) 0.01274(19) -0.0007(2) 0.00265(14) -0.00069(19)
O1 0.0269(16) 0.0198(15) 0.0162(14) -0.0008(11) 0.0031(11) -0.0049(11)
O2 0.0237(15) 0.0191(14) 0.0149(14) 0.0016(11) -0.0032(11) 0.0043(11)
N1 0.0180(17) 0.028(2) 0.0159(17) -0.0031(14) 0.0078(13) -0.0054(13)
N2 0.0204(18) 0.027(2) 0.0142(16) 0.0005(13) 0.0033(13) 0.0028(13)
N3 0.0179(17) 0.041(2) 0.0143(18) -0.0015(12) 0.0049(14) -0.0024(12)
N4 0.0176(17) 0.0190(19) 0.023(2) 0.0010(11) -0.0019(15) 0.0003(10)
C1 0.046(3) 0.028(2) 0.023(2) 0.0037(17) 0.0025(18) -0.0093(18)
C2 0.0171(18) 0.022(2) 0.0231(19) 0.0009(15) 0.0014(14) -0.0052(15)
C3 0.025(2) 0.0219(19) 0.0260(18) -0.0017(15) 0.0049(17) -0.0083(14)
C4 0.0164(18) 0.026(2) 0.0189(18) -0.0047(15) 0.0012(14) -0.0033(15)
C5 0.042(2) 0.025(2) 0.025(2) -0.0107(17) 0.0051(18) -0.0016(18)
C6 0.058(3) 0.031(2) 0.025(2) -0.0025(18) 0.0190(19) -0.005(2)
C7 0.064(3) 0.033(2) 0.0184(19) 0.0005(17) 0.0087(18) -0.004(2)
C8 0.0183(18) 0.025(2) 0.0200(18) 0.0053(15) 0.0016(14) 0.0004(15)
C9 0.040(2) 0.031(2) 0.025(2) 0.0059(17) 0.0021(18) 0.0033(18)
C10 0.029(2) 0.0213(18) 0.0228(18) 0.0009(15) 0.0040(16) 0.0043(14)
C11 0.0132(17) 0.020(2) 0.0245(19) -0.0038(15) 0.0008(14) 0.0042(14)
C12 0.031(2) 0.027(2) 0.0203(19) -0.0040(16) -0.0016(16) 0.0047(16)
B1 0.0167(15) 0.0234(16) 0.0176(16) -0.0001(16) 0.0044(12) -0.0033(15)
C13 0.0166(17) 0.0204(19) 0.0248(18) 0.0005(14) 0.0052(14) 0.0051(13)
C14 0.0229(19) 0.025(2) 0.0227(19) 0.0044(16) 0.0012(15) 0.0010(15)
C15 0.0191(18) 0.035(2) 0.030(2) 0.0096(17) 0.0077(15) 0.0043(14)
C16 0.0232(19) 0.0175(19) 0.048(2) 0.0061(17) 0.0086(16) 0.0006(15)
C17 0.0216(18) 0.031(2) 0.036(2) -0.0060(17) -0.0008(15) -0.0001(15)
C18 0.0215(18) 0.025(2) 0.0239(19) -0.0032(15) 0.0011(15) 0.0017(14)
C19 0.0124(17) 0.0237(19) 0.0262(19) -0.0004(14) 0.0050(13) -0.0048(13)
C20 0.0203(19) 0.025(2) 0.031(2) 0.0029(16) 0.0023(16) -0.0035(14)
C21 0.026(2) 0.030(2) 0.034(2) 0.0068(17) -0.0048(16) -0.0016(15)
C22 0.0205(19) 0.024(2) 0.053(2) 0.0019(18) -0.0021(17) -0.0030(15)
C23 0.0225(19) 0.026(2) 0.044(2) -0.0079(17) 0.0084(17) -0.0020(15)
C24 0.0162(17) 0.029(2) 0.032(2) -0.0018(16) 0.0016(15) -0.0062(14)
C25 0.0148(17) 0.039(2) 0.0161(17) -0.0011(15) -0.0019(13) -0.0027(14)
C26 0.019(2) 0.031(2) 0.027(2) -0.0030(17) 0.0026(15) -0.0023(15)
C27 0.0207(18) 0.047(3) 0.030(2) -0.0138(18) 0.0045(15) 0.0004(17)
C28 0.030(2) 0.063(3) 0.021(2) -0.0117(19) 0.0039(16) -0.005(2)
C29 0.036(2) 0.055(3) 0.026(2) 0.014(2) 0.0043(18) -0.002(2)
C30 0.027(2) 0.035(2) 0.0221(19) 0.0094(16) 0.0048(15) 0.0012(17)
C31 0.0166(18) 0.036(2) 0.0165(17) -0.0021(14) 0.0057(13) -0.0031(14)
C32 0.0177(17) 0.041(2) 0.0154(17) 0.0028(16) 0.0036(13) -0.0016(15)
C33 0.0234(19) 0.050(3) 0.0203(19) 0.0057(18) 0.0059(14) 0.0010(18)
C34 0.0224(19) 0.060(3) 0.0135(17) -0.0031(18) 0.0044(14) -0.0085(18)
C35 0.029(2) 0.042(2) 0.0229(19) -0.0109(17) 0.0079(15) -0.0059(17)
C36 0.023(2) 0.038(2) 0.021(2) -0.0034(17) 0.0081(16) -0.0004(16)

loop_
_atom_type_symbol
_atom_type_description
_atom_type_scat_dispersion_real
_atom_type_scat_dispersion_imag
_atom_type_scat_source
C C 0.0033 0.0016 'International Tables Vol C Tables 4.2.6.8 and 6.1.1.4'
H H 0.0000 0.0000 'International Tables Vol C Tables 4.2.6.8 and 6.1.1.4'
B B 0.0013 0.0007 'International Tables Vol C Tables 4.2.6.8 and 6.1.1.4'
Co Co 0.3494 0.9721 'International Tables Vol C Tables 4.2.6.8 and 6.1.1.4'
N N 0.0061 0.0033 'International Tables Vol C Tables 4.2.6.8 and 6.1.1.4'
O O 0.0106 0.0060 'International Tables Vol C Tables 4.2.6.8 and 6.1.1.4'

loop_
_geom_angle_atom_site_label_1
_geom_angle_atom_site_label_2
_geom_angle_atom_site_label_3
_geom_angle
O1 Co1 O2 84.30(14)
O1 Co1 N1 95.00(10)
O1 Co1 N2 179.16(16)
O1 Co1 N3 89.60(13)
O1 Co1 N4 87.01(12)
O2 Co1 N1 178.34(15)
O2 Co1 N2 94.86(10)
O2 Co1 N3 90.01(13)
O2 Co1 N4 86.80(12)
N1 Co1 N3 91.50(14)
N1 Co1 N4 91.66(14)
N2 Co1 N1 85.83(18)
N2 Co1 N3 90.47(13)
N2 Co1 N4 92.88(14)
N4 Co1 N3 175.56(19)
C2 O1 Co1 123.7(2)
C11 O2 Co1 124.7(2)
C4 N1 Co1 125.1(3)
C4 N1 C6 123.3(4)
C6 N1 Co1 111.5(3)
C7 N2 Co1 112.4(3)
C8 N2 Co1 125.7(3)
C8 N2 C7 121.0(3)
Co1 N3 H3A 109.5
Co1 N3 H3B 109.5
Co1 N3 H3C 109.5
H3A N3 H3B 109.5
H3A N3 H3C 109.5
H3B N3 H3C 109.5
Co1 N4 H4A 109.5
Co1 N4 H4B 109.5
Co1 N4 H4C 109.5
H4A N4 H4B 109.5
H4A N4 H4C 109.5
H4B N4 H4C 109.5
H1A C1 H1B 109.5
H1A C1 H1C 109.5
H1B C1 H1C 109.5
C2 C1 H1A 109.5
C2 C1 H1B 109.5
C2 C1 H1C 109.5
O1 C2 C1 113.4(3)
O1 C2 C3 126.8(4)
C3 C2 C1 119.8(3)
C2 C3 H3 117.7
C2 C3 C4 124.7(3)
C4 C3 H3 117.7
N1 C4 C3 122.7(4)
N1 C4 C5 120.1(3)
C3 C4 C5 117.2(4)
C4 C5 H5A 109.5
C4 C5 H5B 109.5
C4 C5 H5C 109.5
H5A C5 H5B 109.5
H5A C5 H5C 109.5
H5B C5 H5C 109.5
N1 C6 H6A 109.7
N1 C6 H6B 109.7
N1 C6 C7 109.8(3)
H6A C6 H6B 108.2
C7 C6 H6A 109.7
C7 C6 H6B 109.7
N2 C7 H7A 109.6
N2 C7 H7B 109.6
C6 C7 N2 110.3(3)
C6 C7 H7A 109.6
C6 C7 H7B 109.6
H7A C7 H7B 108.1
N2 C8 C9 120.1(3)
N2 C8 C10 122.6(3)
C10 C8 C9 117.4(3)
C8 C9 H9A 109.5
C8 C9 H9B 109.5
C8 C9 H9C 109.5
H9A C9 H9B 109.5
H9A C9 H9C 109.5
H9B C9 H9C 109.5
C8 C10 H10 117.4
C11 C10 C8 125.1(3)
C11 C10 H10 117.4
O2 C11 C10 126.3(3)
O2 C11 C12 114.0(3)
C10 C11 C12 119.7(3)
C11 C12 H12A 109.5
C11 C12 H12B 109.5
C11 C12 H12C 109.5
H12A C12 H12B 109.5
H12A C12 H12C 109.5
H12B C12 H12C 109.5
C13 B1 C19 102.1(4)
C25 B1 C13 110.7(3)
C25 B1 C19 115.1(4)
C25 B1 C31 104.0(4)
C31 B1 C13 113.5(4)
C31 B1 C19 111.8(3)
C14 C13 B1 123.3(4)
C14 C13 C18 115.1(3)
C18 C13 B1 121.2(4)
C13 C14 H14 118.9
C15 C14 C13 122.2(4)
C15 C14 H14 118.9
C14 C15 H15 119.7
C16 C15 C14 120.6(3)
C16 C15 H15 119.7
C15 C16 H16 120.6
C15 C16 C17 118.7(3)
C17 C16 H16 120.6
C16 C17 H17 119.8
C16 C17 C18 120.4(3)
C18 C17 H17 119.8
C13 C18 H18 118.6
C17 C18 C13 122.9(3)
C17 C18 H18 118.6
C20 C19 B1 122.9(4)
C24 C19 B1 121.6(4)
C24 C19 C20 115.2(3)
C19 C20 H20 119.0
C19 C20 C21 122.0(4)
C21 C20 H20 119.0
C20 C21 H21 119.8
C22 C21 C20 120.4(3)
C22 C21 H21 119.8
C21 C22 H22 120.6
C23 C22 C21 118.7(3)
C23 C22 H22 120.6
C22 C23 H23 119.8
C24 C23 C22 120.4(4)
C24 C23 H23 119.8
C19 C24 H24 118.4
C23 C24 C19 123.2(4)
C23 C24 H24 118.4
C26 C25 B1 120.8(3)
C26 C25 C30 115.1(3)
C30 C25 B1 123.5(3)
C25 C26 H26 118.4
C27 C26 C25 123.1(4)
C27 C26 H26 118.4
C26 C27 H27 120.0
C28 C27 C26 120.0(4)
C28 C27 H27 120.0
C27 C28 H28 120.3
C29 C28 C27 119.4(4)
C29 C28 H28 120.3
C28 C29 H29 119.7
C28 C29 C30 120.7(4)
C30 C29 H29 119.7
C25 C30 H30 119.2
C29 C30 C25 121.7(4)
C29 C30 H30 119.2
C32 C31 B1 122.4(3)
C36 C31 B1 121.5(3)
C36 C31 C32 115.3(3)
C31 C32 H32 118.8
C33 C32 C31 122.5(4)
C33 C32 H32 118.8
C32 C33 H33 119.4
C32 C33 C34 121.3(4)
C34 C33 H33 119.4
C33 C34 H34 121.0
C33 C34 C35 117.9(4)
C35 C34 H34 121.0
C34 C35 H35 119.8
C36 C35 C34 120.3(4)
C36 C35 H35 119.8
C31 C36 H36 118.7
C35 C36 C31 122.7(4)
C35 C36 H36 118.7

loop_
_geom_bond_atom_site_label_1
_geom_bond_atom_site_label_2
_geom_bond_distance
Co1 O1 1.888(3)
Co1 O2 1.888(3)
Co1 N1 1.898(4)
Co1 N2 1.894(4)
Co1 N3 1.942(4)
Co1 N4 1.940(3)
O1 C2 1.276(5)
O2 C11 1.282(4)
N1 C4 1.303(5)
N1 C6 1.448(5)
N2 C7 1.462(5)
N2 C8 1.301(5)
N3 H3A 0.9100
N3 H3B 0.9100
N3 H3C 0.9100
N4 H4A 0.9100
N4 H4B 0.9100
N4 H4C 0.9100
C1 H1A 0.9800
C1 H1B 0.9800
C1 H1C 0.9800
C1 C2 1.512(5)
C2 C3 1.369(5)
C3 H3 0.9500
C3 C4 1.413(5)
C4 C5 1.502(5)
C5 H5A 0.9800
C5 H5B 0.9800
C5 H5C 0.9800
C6 H6A 0.9900
C6 H6B 0.9900
C6 C7 1.458(6)
C7 H7A 0.9900
C7 H7B 0.9900
C8 C9 1.499(5)
C8 C10 1.422(5)
C9 H9A 0.9800
C9 H9B 0.9800
C9 H9C 0.9800
C10 H10 0.9500
C10 C11 1.359(5)
C11 C12 1.507(5)
C12 H12A 0.9800
C12 H12B 0.9800
C12 H12C 0.9800
B1 C13 1.643(6)
B1 C19 1.648(6)
B1 C25 1.634(7)
B1 C31 1.636(7)
C13 C14 1.398(5)
C13 C18 1.400(5)
C14 H14 0.9500
C14 C15 1.397(5)
C15 H15 0.9500
C15 C16 1.375(5)
C16 H16 0.9500
C16 C17 1.376(5)
C17 H17 0.9500
C17 C18 1.386(5)
C18 H18 0.9500
C19 C20 1.400(5)
C19 C24 1.395(5)
C20 H20 0.9500
C20 C21 1.400(5)
C21 H21 0.9500
C21 C22 1.378(5)
C22 H22 0.9500
C22 C23 1.377(5)
C23 H23 0.9500
C23 C24 1.377(5)
C24 H24 0.9500
C25 C26 1.402(5)
C25 C30 1.416(5)
C26 H26 0.9500
C26 C27 1.381(5)
C27 H27 0.9500
C27 C28 1.377(5)
C28 H28 0.9500
C28 C29 1.376(6)
C29 H29 0.9500
C29 C30 1.390(5)
C30 H30 0.9500
C31 C32 1.400(5)
C31 C36 1.397(5)
C32 H32 0.9500
C32 C33 1.373(5)
C33 H33 0.9500
C33 C34 1.381(6)
C34 H34 0.9500
C34 C35 1.390(6)
C35 H35 0.9500
C35 C36 1.384(5)
C36 H36 0.9500
